data_9011265
loop_
_publ_author_name
'McIntyre, G. J.'
'Ptasiewicz-Bak H'
'Olovsson, I.'

_publ_section_title
;
 Bonding deformation and superposition effects in the
 electron density of tetragonal nickel sulfate hexadeuterate NiSO4*6D2O
 Sample: X-ray refinement
;
_journal_issue 1
_journal_name_full 'Acta Crystallographica, Section B'
_journal_page_first 27
_journal_page_last 39
_journal_paper_doi 10.1107/S0108768189010840
_journal_volume 46
_journal_year 1990
_chemical_formula_structural Ni(SO4)*6H2O
_chemical_formula_sum 'H12 Ni O10 S'
_chemical_name_mineral Retgersite
_space_group_IT_number 96
_symmetry_space_group_name_Hall 'P 4nw 2abw'
_symmetry_space_group_name_H-M 'P 43 21 2'
_cell_angle_alpha 90
_cell_angle_beta 90
_cell_angle_gamma 90
_cell_formula_units_Z 4
_cell_length_a 6.7803
_cell_length_b 6.7803
_cell_length_c 18.288
_cell_volume 840.744
_database_code_amcsd 0009838
_exptl_crystal_density_diffrn 1.981
_cod_depositor_comments
;
       Insterting Z value to be consistent with given formula
       Water oxygen renamed so they are recognized as oxygens
                                  miguel
;
_cod_original_cell_volume 840.745
_cod_original_formula_sum 'Ni S O10'
_cod_database_code 9011265

loop_
_space_group_symop_operation_xyz
x,y,z
y,x,-z
1/2-y,1/2+x,3/4+z
1/2-x,1/2+y,3/4-z
-x,-y,1/2+z
-y,-x,1/2-z
1/2+y,1/2-x,1/4+z
1/2+x,1/2-y,1/4-z

loop_
_atom_site_label
_atom_site_fract_x
_atom_site_fract_y
_atom_site_fract_z
_atom_site_U_iso_or_equiv
Ni -0.21039 -0.21039 0.00000 0.01460
S -0.70910 -0.70910 0.00000 0.01670
O4 -0.61965 0.37988 -0.06604 0.03180
O5 -0.92339 0.32770 -0.00050 0.02870
O11 -0.17284 0.04673 -0.05278 0.03010
O12 -0.47011 -0.24399 -0.05617 0.02250
O13 -0.06596 0.64363 -0.08493 0.02130

loop_
_cod_related_entry_id
_cod_related_entry_database
_cod_related_entry_code
1 AMCSD 0009838
